data_7240622
loop_
_publ_author_name
'Gugin, Nikita'
'Presypkina, Eugenia V.'
'Virovets, Alexander Viktorovich'
'Davydova, Elena I.'
'Timoshkin, Alexey Y.'

_publ_section_title
;
 Structural Variety of Aluminium and Gallium Coordination Polymers Based
 on Bis-pyridylethylene: From Molecular Complexes to Ionic Networks
;
_journal_name_full CrystEngComm
_journal_paper_doi 10.1039/D0CE00541J
_journal_year 2020
_chemical_formula_sum 'C84 H70 Al4 Cl12 N14'
_chemical_formula_weight 1808.86
_chemical_properties_physical Air-sensitive,Moisture-sensitive
_space_group_crystal_system monoclinic
_space_group_IT_number 14
_space_group_name_Hall '-P 2yn'
_space_group_name_H-M_alt 'P 1 21/n 1'
_atom_sites_solution_hydrogens geom
_audit_creation_method SHELXL-2014/7
_audit_update_record
;
2020-02-17 deposited with the CCDC.	2020-06-03 downloaded from the CCDC.
;
_cell_angle_alpha 90
_cell_angle_beta 99.9744(17)
_cell_angle_gamma 90
_cell_formula_units_Z 4
_cell_length_a 12.0435(2)
_cell_length_b 28.2798(5)
_cell_length_c 26.1130(4)
_cell_measurement_reflns_used 16383
_cell_measurement_temperature 90(2)
_cell_measurement_theta_max 73.9440
_cell_measurement_theta_min 3.7320
_cell_volume 8759.3(3)
_computing_cell_refinement 'CrysAlisPro 1.171.38.46 (Rigaku OD, 2015)'
_computing_data_collection 'CrysAlisPro 1.171.38.46 (Rigaku OD, 2015)'
_computing_data_reduction 'CrysAlisPro 1.171.38.46 (Rigaku OD, 2015)'
_computing_structure_refinement 'SHELXL-2014/7 (Sheldrick, 2014)'
_diffrn_ambient_temperature 90(2)
_diffrn_detector 'CCD plate'
_diffrn_detector_area_resol_mean 4.2047
_diffrn_detector_type TitanS2
_diffrn_measured_fraction_theta_full 0.998
_diffrn_measured_fraction_theta_max 0.974
_diffrn_measurement_device_type 'Rigaku Oxford Diffraction SuperNova'
_diffrn_measurement_method '\w scans'
_diffrn_radiation_probe x-ray
_diffrn_radiation_type CuK\a
_diffrn_radiation_wavelength 1.54178
_diffrn_reflns_av_R_equivalents 0.0310
_diffrn_reflns_av_unetI/netI 0.0453
_diffrn_reflns_Laue_measured_fraction_full 0.998
_diffrn_reflns_Laue_measured_fraction_max 0.974
_diffrn_reflns_limit_h_max 14
_diffrn_reflns_limit_h_min -14
_diffrn_reflns_limit_k_max 35
_diffrn_reflns_limit_k_min -32
_diffrn_reflns_limit_l_max 32
_diffrn_reflns_limit_l_min -21
_diffrn_reflns_number 40764
_diffrn_reflns_point_group_measured_fraction_full 0.998
_diffrn_reflns_point_group_measured_fraction_max 0.974
_diffrn_reflns_theta_full 67.500
_diffrn_reflns_theta_max 74.047
_diffrn_reflns_theta_min 3.437
_diffrn_source_type 'microfocus SuperNova source'
_exptl_absorpt_coefficient_mu 4.282
_exptl_absorpt_correction_T_max 1.000
_exptl_absorpt_correction_T_min 0.633
_exptl_absorpt_correction_type gaussian
_exptl_absorpt_process_details
;
CrysAlisPro 1.171.38.46 (Rigaku Oxford Diffraction, 2015)
Numerical absorption correction based on gaussian integration over
			a multifaceted crystal model
Empirical absorption correction using spherical harmonics,
 implemented in SCALE3 ABSPACK scaling algorithm.
;
_exptl_crystal_colour colourless
_exptl_crystal_density_diffrn 1.372
_exptl_crystal_description plate
_exptl_crystal_F_000 3712
_exptl_crystal_recrystallization_method Sublimation
_exptl_crystal_size_max 0.168
_exptl_crystal_size_mid 0.154
_exptl_crystal_size_min 0.038
_refine_diff_density_max 0.779
_refine_diff_density_min -0.559
_refine_diff_density_rms 0.056
_refine_ls_extinction_method none
_refine_ls_goodness_of_fit_ref 0.963
_refine_ls_hydrogen_treatment constr
_refine_ls_matrix_type full
_refine_ls_number_parameters 1045
_refine_ls_number_reflns 17313
_refine_ls_number_restraints 12
_refine_ls_restrained_S_all 0.966
_refine_ls_R_factor_all 0.0535
_refine_ls_R_factor_gt 0.0367
_refine_ls_shift/su_max 0.001
_refine_ls_shift/su_mean 0.000
_refine_ls_structure_factor_coef Fsqd
_refine_ls_weighting_details 'w=1/[\s^2^(Fo^2^)+(0.0490P)^2^] where P=(Fo^2^+2Fc^2^)/3'
_refine_ls_weighting_scheme calc
_refine_ls_wR_factor_gt 0.0814
_refine_ls_wR_factor_ref 0.0853
_reflns_Friedel_coverage 0.000
_reflns_number_gt 13151
_reflns_number_total 17313
_reflns_threshold_expression 'I > 2\s(I)'
_cod_data_source_file d0ce00541j2.cif
_cod_data_source_block ayt63
_cod_original_sg_symbol_H-M 'P 21/n'
_cod_database_code 7240622
_shelx_shelxl_version_number 2014/7
_shelx_space_group_comment
;
The symmetry employed for this shelxl refinement is uniquely defined
by the following loop, which should always be used as a source of
symmetry information in preference to the above space-group names.
They are only intended as comments.
;
_shelx_estimated_absorpt_t_min 0.533
_shelx_estimated_absorpt_t_max 0.854

loop_
_space_group_symop_operation_xyz
'x, y, z'
'-x+1/2, y+1/2, -z+1/2'
'-x, -y, -z'
'x-1/2, -y-1/2, z-1/2'

loop_
_atom_site_label
_atom_site_type_symbol
_atom_site_fract_x
_atom_site_fract_y
_atom_site_fract_z
_atom_site_U_iso_or_equiv
_atom_site_adp_type
_atom_site_occupancy
_atom_site_site_symmetry_order
_atom_site_calc_flag
_atom_site_refinement_flags_posn
_atom_site_refinement_flags_adp
_atom_site_refinement_flags_occupancy
_atom_site_disorder_assembly
_atom_site_disorder_group
Al1 Al 0.42540(5) 0.22824(2) 0.55891(2) 0.01184(11) Uani 1 1 d . . . . .
Cl1 Cl 0.59259(4) 0.23741(2) 0.53190(2) 0.01630(9) Uani 1 1 d . . . . .
Cl2 Cl 0.25997(4) 0.21475(2) 0.58751(2) 0.01559(9) Uani 1 1 d . . . . .
N11 N 0.41182(13) 0.29982(6) 0.56943(6) 0.0131(3) Uani 1 1 d . . . . .
C111 C 0.50358(17) 0.32674(7) 0.58710(7) 0.0162(4) Uani 1 1 d . . . . .
H111 H 0.5735 0.3113 0.5988 0.019 Uiso 1 1 calc R U . . .
C112 C 0.50035(18) 0.37503(7) 0.58895(8) 0.0199(4) Uani 1 1 d . . . . .
H112 H 0.5666 0.3923 0.6024 0.024 Uiso 1 1 calc R U . . .
C113 C 0.39976(18) 0.39887(7) 0.57102(8) 0.0193(4) Uani 1 1 d . . . . .
C114 C 0.30432(18) 0.37116(7) 0.55533(8) 0.0215(4) Uani 1 1 d . . . . .
H114 H 0.2330 0.3858 0.5449 0.026 Uiso 1 1 calc R U . . .
C115 C 0.31317(17) 0.32275(7) 0.55496(7) 0.0172(4) Uani 1 1 d . . . . .
H115 H 0.2469 0.3046 0.5440 0.021 Uiso 1 1 calc R U . . .
C116 C 0.3923(2) 0.45037(8) 0.56686(9) 0.0249(5) Uani 1 1 d . . . . .
H116 H 0.3192 0.4641 0.5606 0.030 Uiso 1 1 calc R U . . .
C117 C 0.4806(2) 0.47943(8) 0.57118(8) 0.0252(5) Uani 1 1 d . . . . .
H117 H 0.5532 0.4656 0.5800 0.030 Uiso 1 1 calc R U . . .
C118 C 0.4759(2) 0.53060(8) 0.56365(8) 0.0270(5) Uani 1 1 d . . . . .
C119 C 0.5741(3) 0.55721(9) 0.57303(10) 0.0367(6) Uani 1 1 d . . . . .
H119 H 0.6445 0.5423 0.5851 0.044 Uiso 1 1 calc R U . . .
C120 C 0.5689(3) 0.60559(9) 0.56474(10) 0.0423(7) Uani 1 1 d . . . . .
H120 H 0.6374 0.6230 0.5715 0.051 Uiso 1 1 calc R U . . .
C121 C 0.3800(3) 0.60352(9) 0.53840(10) 0.0454(7) Uani 1 1 d . . . . .
H121 H 0.3112 0.6194 0.5258 0.054 Uiso 1 1 calc R U . . .
C122 C 0.3762(3) 0.55508(8) 0.54570(10) 0.0356(6) Uani 1 1 d . . . . .
H122 H 0.3064 0.5387 0.5385 0.043 Uiso 1 1 calc R U . . .
N12 N 0.4745(2) 0.62925(7) 0.54802(8) 0.0423(6) Uani 1 1 d . . . . .
N21 N 0.51006(14) 0.22295(6) 0.63382(6) 0.0152(3) Uani 1 1 d . . . . .
C211 C 0.47407(17) 0.24796(7) 0.67203(7) 0.0155(4) Uani 1 1 d . . . . .
H211 H 0.4048 0.2647 0.6638 0.019 Uiso 1 1 calc R U . . .
C212 C 0.53260(17) 0.25043(7) 0.72203(7) 0.0170(4) Uani 1 1 d . . . . .
H212 H 0.5046 0.2691 0.7472 0.020 Uiso 1 1 calc R U . . .
C213 C 0.63355(17) 0.22540(7) 0.73577(7) 0.0177(4) Uani 1 1 d . . . . .
C214 C 0.66973(18) 0.19897(7) 0.69641(8) 0.0197(4) Uani 1 1 d . . . . .
H214 H 0.7373 0.1810 0.7039 0.024 Uiso 1 1 calc R U . . .
C215 C 0.60770(17) 0.19890(7) 0.64694(7) 0.0171(4) Uani 1 1 d . . . . .
H215 H 0.6348 0.1811 0.6208 0.021 Uiso 1 1 calc R U . . .
C216 C 0.69691(18) 0.22475(8) 0.78911(7) 0.0201(4) Uani 1 1 d . . . . .
H216 H 0.7548 0.2018 0.7978 0.024 Uiso 1 1 calc R U . . .
C217 C 0.67731(16) 0.25474(7) 0.82595(7) 0.0154(4) Uani 1 1 d . . . . .
H217 H 0.6219 0.2784 0.8157 0.019 Uiso 1 1 calc R U . . .
C218 C 0.73217(15) 0.25504(7) 0.88045(7) 0.0128(4) Uani 1 1 d . . . . .
C219 C 0.69756(16) 0.28840(7) 0.91394(7) 0.0147(4) Uani 1 1 d . . . . .
H219 H 0.6368 0.3092 0.9016 0.018 Uiso 1 1 calc R U . . .
C220 C 0.75173(16) 0.29109(7) 0.96491(7) 0.0144(4) Uani 1 1 d . . . . .
H220 H 0.7265 0.3138 0.9871 0.017 Uiso 1 1 calc R U . . .
C221 C 0.87072(16) 0.22963(6) 0.95263(7) 0.0128(4) Uani 1 1 d . . . . .
H221 H 0.9311 0.2090 0.9659 0.015 Uiso 1 1 calc R U . . .
C222 C 0.81891(16) 0.22449(7) 0.90137(7) 0.0130(4) Uani 1 1 d . . . . .
H222 H 0.8424 0.2002 0.8805 0.016 Uiso 1 1 calc R U . . .
N22 N 0.83923(13) 0.26273(5) 0.98464(6) 0.0119(3) Uani 1 1 d . . . . .
N31 N 0.43661(14) 0.15704(6) 0.54546(6) 0.0156(3) Uani 1 1 d . . . . .
C311 C 0.41668(17) 0.12412(7) 0.58010(7) 0.0164(4) Uani 1 1 d . . . . .
H311 H 0.3930 0.1343 0.6112 0.020 Uiso 1 1 calc R U . . .
C312 C 0.42925(17) 0.07631(7) 0.57238(7) 0.0176(4) Uani 1 1 d . . . . .
H312 H 0.4155 0.0543 0.5981 0.021 Uiso 1 1 calc R U . . .
C313 C 0.46218(17) 0.06028(7) 0.52674(8) 0.0171(4) Uani 1 1 d . . . . .
C314 C 0.47834(17) 0.09430(7) 0.49006(7) 0.0177(4) Uani 1 1 d . . . . .
H314 H 0.4976 0.0849 0.4578 0.021 Uiso 1 1 calc R U . . .
C315 C 0.46638(18) 0.14133(7) 0.50071(7) 0.0183(4) Uani 1 1 d . . . . .
H315 H 0.4796 0.1640 0.4755 0.022 Uiso 1 1 calc R U . . .
C316 C 0.48085(18) 0.00975(7) 0.52001(8) 0.0189(4) Uani 1 1 d . . . . .
H316 H 0.4643 -0.0109 0.5464 0.023 Uiso 1 1 calc R U . . .
Al2 Al 0.73749(5) 0.24562(2) 0.36376(2) 0.01189(11) Uani 1 1 d . . . . .
Cl3 Cl 0.56728(4) 0.24269(2) 0.38798(2) 0.01730(9) Uani 1 1 d . . . . .
Cl4 Cl 0.90861(4) 0.24650(2) 0.33859(2) 0.02215(10) Uani 1 1 d . . . . .
N41 N 0.72030(13) 0.31808(6) 0.35152(6) 0.0150(3) Uani 1 1 d . . . . .
C411 C 0.80938(18) 0.34694(7) 0.36415(8) 0.0197(4) Uani 1 1 d . . . . .
H411 H 0.8798 0.3335 0.3792 0.024 Uiso 1 1 calc R U . . .
C412 C 0.80355(18) 0.39520(8) 0.35638(8) 0.0230(4) Uani 1 1 d . . . . .
H412 H 0.8687 0.4142 0.3666 0.028 Uiso 1 1 calc R U . . .
C413 C 0.70207(18) 0.41624(7) 0.33351(8) 0.0204(4) Uani 1 1 d . . . . .
C414 C 0.60966(18) 0.38622(7) 0.32005(8) 0.0198(4) Uani 1 1 d . . . . .
H414 H 0.5388 0.3987 0.3042 0.024 Uiso 1 1 calc R U . . .
C415 C 0.62145(17) 0.33840(7) 0.32978(8) 0.0176(4) Uani 1 1 d . . . . .
H415 H 0.5571 0.3187 0.3208 0.021 Uiso 1 1 calc R U . . .
C416 C 0.69968(19) 0.46739(8) 0.32421(9) 0.0235(4) Uani 1 1 d . . . . .
H416 H 0.7699 0.4835 0.3316 0.028 Uiso 1 1 calc R U . . .
C417 C 0.60927(19) 0.49374(7) 0.30647(8) 0.0220(4) Uani 1 1 d . . . . .
H417 H 0.5383 0.4782 0.2992 0.026 Uiso 1 1 calc R U . . .
C418 C 0.61149(19) 0.54502(7) 0.29738(8) 0.0216(4) Uani 1 1 d . . . . .
C419 C 0.7095(2) 0.57208(9) 0.30726(11) 0.0348(6) Uani 1 1 d . . . . .
H419 H 0.7795 0.5576 0.3210 0.042 Uiso 1 1 calc R U . . .
C420 C 0.7047(2) 0.62012(9) 0.29703(11) 0.0342(6) Uani 1 1 d . . . . .
H420 H 0.7730 0.6376 0.3040 0.041 Uiso 1 1 calc R U . . .
C421 C 0.5169(2) 0.61740(8) 0.26922(10) 0.0306(5) Uani 1 1 d . . . . .
H421 H 0.4481 0.6329 0.2558 0.037 Uiso 1 1 calc R U . . .
C422 C 0.5127(2) 0.56924(8) 0.27830(9) 0.0262(5) Uani 1 1 d . . . . .
H422 H 0.4428 0.5529 0.2715 0.031 Uiso 1 1 calc R U . . .
N42 N 0.61030(17) 0.64354(7) 0.27800(8) 0.0305(4) Uani 1 1 d . . . . .
N51 N 0.75573(13) 0.17393(6) 0.37981(6) 0.0144(3) Uani 1 1 d . . . . .
C511 C 0.73174(17) 0.15655(7) 0.42513(7) 0.0161(4) Uani 1 1 d . . . . .
H511 H 0.6982 0.1771 0.4469 0.019 Uiso 1 1 calc R U . . .
C512 C 0.75362(17) 0.11065(7) 0.44101(8) 0.0176(4) Uani 1 1 d . . . . .
H512 H 0.7366 0.1003 0.4734 0.021 Uiso 1 1 calc R U . . .
C513 C 0.80090(17) 0.07916(7) 0.40954(8) 0.0178(4) Uani 1 1 d . . . . .
C514 C 0.82108(17) 0.09661(7) 0.36159(8) 0.0191(4) Uani 1 1 d . . . . .
H514 H 0.8496 0.0762 0.3380 0.023 Uiso 1 1 calc R U . . .
C515 C 0.79937(17) 0.14346(7) 0.34875(7) 0.0168(4) Uani 1 1 d . . . . .
H515 H 0.8159 0.1548 0.3166 0.020 Uiso 1 1 calc R U . . .
C516 C 0.83317(17) 0.03050(7) 0.42490(8) 0.0202(4) Uani 1 1 d . . . . .
H516 H 0.8600 0.0109 0.4001 0.024 Uiso 1 1 calc R U . . .
C517 C 0.82743(18) 0.01160(7) 0.47164(8) 0.0212(4) Uani 1 1 d . . . . .
H517 H 0.7955 0.0305 0.4954 0.025 Uiso 1 1 calc R U . . .
C518 C 0.86648(18) -0.03589(7) 0.48899(8) 0.0204(4) Uani 1 1 d . . . . .
C519 C 0.85706(18) -0.05045(8) 0.53914(8) 0.0233(4) Uani 1 1 d . . . . .
H519 H 0.8240 -0.0303 0.5614 0.028 Uiso 1 1 calc R U . . .
C520 C 0.8966(2) -0.09473(8) 0.55596(9) 0.0253(5) Uani 1 1 d . . . . .
H520 H 0.8904 -0.1038 0.5904 0.030 Uiso 1 1 calc R U . . .
C521 C 0.9516(2) -0.11131(8) 0.47915(9) 0.0263(5) Uani 1 1 d . . . . .
H521 H 0.9848 -0.1324 0.4578 0.032 Uiso 1 1 calc R U . . .
C522 C 0.9151(2) -0.06773(8) 0.45868(9) 0.0249(5) Uani 1 1 d . . . . .
H522 H 0.9231 -0.0596 0.4242 0.030 Uiso 1 1 calc R U . . .
N52 N 0.94309(16) -0.12560(6) 0.52716(7) 0.0249(4) Uani 1 1 d . . . . .
N61 N 0.81660(15) 0.25828(6) 0.43892(6) 0.0182(4) Uani 1 1 d . . . . .
C611 C 0.7723(2) 0.28764(7) 0.47074(8) 0.0237(5) Uani 1 1 d . . . . .
H61B H 0.7034 0.3033 0.4578 0.028 Uiso 1 1 calc R U . . .
C612 C 0.8241(3) 0.29569(9) 0.52168(9) 0.0401(7) Uani 1 1 d . . . . .
H61C H 0.7923 0.3177 0.5425 0.048 Uiso 1 1 calc R U . . .
C613 C 0.9223(3) 0.27176(11) 0.54230(10) 0.0524(10) Uani 1 1 d . U . . .
C614 C 0.9672(2) 0.24162(10) 0.50872(11) 0.0450(8) Uani 1 1 d . . . . .
H61D H 1.0352 0.2250 0.5209 0.054 Uiso 1 1 calc R U . . .
C615 C 0.9140(2) 0.23580(8) 0.45841(9) 0.0283(5) Uani 1 1 d . . . . .
H61E H 0.9466 0.2152 0.4364 0.034 Uiso 1 1 calc R U . . .
C66A C 0.9967(3) 0.26697(15) 0.59383(15) 0.0202(7) Uani 0.6 1 d . . P A 1
H66A H 1.0641 0.2489 0.5969 0.024 Uiso 0.6 1 calc R U P A 1
C67A C 0.9699(3) 0.28755(13) 0.63521(16) 0.0204(7) Uani 0.6 1 d . . P A 1
H67A H 0.9072 0.3083 0.6336 0.024 Uiso 0.6 1 calc R U P A 1
C66B C 0.9437(4) 0.28887(19) 0.6005(2) 0.0146(9) Uani 0.4 1 d . . P A 2
H66B H 0.9079 0.3150 0.6137 0.018 Uiso 0.4 1 calc R U P A 2
C67B C 1.0198(4) 0.26090(19) 0.6282(2) 0.0165(10) Uani 0.4 1 d . . P A 2
H67B H 1.0536 0.2348 0.6139 0.020 Uiso 0.4 1 calc R U P A 2
C618 C 1.0480(3) 0.27531(14) 0.68628(10) 0.0605(11) Uani 1 1 d . U . . .
C619 C 1.0206(3) 0.30267(11) 0.72563(11) 0.0490(9) Uani 1 1 d . . . . .
H61A H 0.9619 0.3254 0.7183 0.059 Uiso 1 1 calc R U . . .
C620 C 1.07823(19) 0.29733(8) 0.77579(9) 0.0258(5) Uani 1 1 d . . . . .
H62A H 1.0567 0.3163 0.8024 0.031 Uiso 1 1 calc R U . . .
C621 C 1.1931(2) 0.24005(9) 0.75039(8) 0.0276(5) Uani 1 1 d . . . . .
H62B H 1.2541 0.2184 0.7582 0.033 Uiso 1 1 calc R U . . .
C622 C 1.1358(3) 0.24385(13) 0.69956(10) 0.0571(11) Uani 1 1 d . . . . .
H62C H 1.1576 0.2244 0.6734 0.068 Uiso 1 1 calc R U . . .
N62 N 1.16377(14) 0.26638(6) 0.78867(6) 0.0160(3) Uani 1 1 d . . . . .
N71 N 0.30830(18) 0.13797(8) 0.73194(8) 0.0347(5) Uani 1 1 d . . . . .
C711 C 0.4202(2) 0.13813(9) 0.74831(10) 0.0344(6) Uani 1 1 d . . . . .
H711 H 0.4530 0.1650 0.7670 0.041 Uiso 1 1 calc R U . . .
C712 C 0.4901(2) 0.10158(9) 0.73957(9) 0.0311(5) Uani 1 1 d . . . . .
H712 H 0.5690 0.1039 0.7515 0.037 Uiso 1 1 calc R U . . .
C713 C 0.44546(19) 0.06146(8) 0.71341(8) 0.0254(5) Uani 1 1 d . . . . .
C714 C 0.3286(2) 0.06042(9) 0.69751(9) 0.0312(5) Uani 1 1 d . . . . .
H714 H 0.2930 0.0334 0.6803 0.037 Uiso 1 1 calc R U . . .
C715 C 0.2652(2) 0.09928(10) 0.70709(10) 0.0360(6) Uani 1 1 d . . . . .
H715 H 0.1861 0.0982 0.6952 0.043 Uiso 1 1 calc R U . . .
C716 C 0.5237(2) 0.02389(9) 0.70357(9) 0.0275(5) Uani 1 1 d . . . . .
H716 H 0.6018 0.0305 0.7132 0.033 Uiso 1 1 calc R U . . .
C717 C 0.4970(2) -0.01816(8) 0.68272(9) 0.0276(5) Uani 1 1 d . . . . .
H717 H 0.4194 -0.0258 0.6730 0.033 Uiso 1 1 calc R U . . .
C718 C 0.58059(19) -0.05385(8) 0.67364(8) 0.0246(5) Uani 1 1 d . . . . .
C719 C 0.6961(2) -0.04507(8) 0.68001(9) 0.0284(5) Uani 1 1 d . . . . .
H719 H 0.7249 -0.0147 0.6904 0.034 Uiso 1 1 calc R U . . .
C720 C 0.7681(2) -0.08085(9) 0.67107(9) 0.0292(5) Uani 1 1 d . . . . .
H720 H 0.8464 -0.0738 0.6756 0.035 Uiso 1 1 calc R U . . .
C721 C 0.6251(2) -0.13289(8) 0.65028(9) 0.0276(5) Uani 1 1 d . . . . .
H721 H 0.5987 -0.1636 0.6397 0.033 Uiso 1 1 calc R U . . .
C722 C 0.5463(2) -0.09936(8) 0.65821(8) 0.0261(5) Uani 1 1 d . . . . .
H722 H 0.4686 -0.1074 0.6531 0.031 Uiso 1 1 calc R U . . .
N72 N 0.73540(17) -0.12495(7) 0.65642(7) 0.0276(4) Uani 1 1 d . . . . .
N81 N 0.1104(2) 0.36956(10) 0.40731(14) 0.0683(10) Uani 1 1 d . . . . .
C811 C 0.0624(3) 0.36011(13) 0.44867(17) 0.0706(13) Uani 1 1 d . . . . .
H811 H 0.0539 0.3278 0.4574 0.085 Uiso 1 1 calc R U . . .
C812 C 0.0243(3) 0.39392(12) 0.47960(15) 0.0598(10) Uani 1 1 d . . . . .
H812 H -0.0102 0.3848 0.5081 0.072 Uiso 1 1 calc R U . . .
C813 C 0.0372(3) 0.44148(12) 0.46838(14) 0.0550(9) Uani 1 1 d . . . . .
C814 C 0.0870(3) 0.45172(12) 0.42511(15) 0.0601(10) Uani 1 1 d . . . . .
H814 H 0.0969 0.4837 0.4156 0.072 Uiso 1 1 calc R U . . .
C815 C 0.1217(3) 0.41566(13) 0.39636(17) 0.0656(10) Uani 1 1 d . . . . .
H815 H 0.1553 0.4237 0.3672 0.079 Uiso 1 1 calc R U . . .
C816 C -0.0026(3) 0.47670(13) 0.50264(15) 0.0605(10) Uani 1 1 d . . . . .
H816 H -0.0349 0.4651 0.5309 0.073 Uiso 1 1 calc R U . . .
Al3 Al 0.82552(6) 0.42571(2) 0.66187(3) 0.02673(14) Uani 1 1 d . . . . .
Cl5 Cl 1.00175(6) 0.42830(3) 0.68973(3) 0.05002(18) Uani 1 1 d . . . . .
Cl6 Cl 0.79694(6) 0.41864(2) 0.57884(2) 0.03818(14) Uani 1 1 d . . . . .
Cl7 Cl 0.74695(6) 0.48930(2) 0.68053(3) 0.03805(14) Uani 1 1 d . . . . .
Cl8 Cl 0.75207(5) 0.36569(2) 0.69228(2) 0.03401(13) Uani 1 1 d . . . . .
Al4 Al 0.87657(5) 0.08073(2) 0.66319(3) 0.02202(13) Uani 1 1 d . . . . .
Cl9 Cl 0.98804(5) 0.02119(2) 0.66705(2) 0.03044(12) Uani 1 1 d . . . . .
Cl10 Cl 0.96240(5) 0.14418(2) 0.65057(3) 0.03645(14) Uani 1 1 d . . . . .
Cl11 Cl 0.81892(4) 0.08523(2) 0.73619(2) 0.02698(11) Uani 1 1 d . . . . .
Cl12 Cl 0.73706(5) 0.07045(2) 0.60145(2) 0.03888(15) Uani 1 1 d . . . . .

loop_
_atom_site_aniso_label
_atom_site_aniso_U_11
_atom_site_aniso_U_22
_atom_site_aniso_U_33
_atom_site_aniso_U_23
_atom_site_aniso_U_13
_atom_site_aniso_U_12
Al1 0.0173(3) 0.0108(3) 0.0069(2) 0.00001(19) 0.0005(2) 0.0020(2)
Cl1 0.0180(2) 0.0204(2) 0.01035(19) 0.00187(16) 0.00197(16) 0.00284(17)
Cl2 0.0195(2) 0.0168(2) 0.0110(2) -0.00088(16) 0.00411(16) -0.00035(17)
N11 0.0165(8) 0.0137(8) 0.0076(7) 0.0000(6) -0.0024(6) 0.0006(6)
C111 0.0183(9) 0.0164(10) 0.0120(9) -0.0001(7) -0.0029(7) -0.0003(8)
C112 0.0229(10) 0.0158(10) 0.0186(10) -0.0018(8) -0.0032(8) -0.0027(8)
C113 0.0264(11) 0.0145(10) 0.0163(9) -0.0013(8) 0.0014(8) -0.0002(8)
C114 0.0225(10) 0.0164(10) 0.0232(10) -0.0017(8) -0.0025(8) 0.0037(8)
C115 0.0173(9) 0.0166(10) 0.0159(9) -0.0023(7) -0.0023(7) 0.0013(8)
C116 0.0323(12) 0.0146(10) 0.0256(11) -0.0010(8) -0.0012(9) 0.0030(9)
C117 0.0358(12) 0.0182(11) 0.0208(11) 0.0002(8) 0.0029(9) -0.0012(9)
C118 0.0496(14) 0.0156(11) 0.0161(10) -0.0006(8) 0.0070(10) -0.0017(10)
C119 0.0552(16) 0.0197(12) 0.0364(14) -0.0009(10) 0.0119(12) -0.0078(11)
C120 0.072(2) 0.0208(13) 0.0357(14) -0.0027(10) 0.0134(14) -0.0125(13)
C121 0.080(2) 0.0190(13) 0.0311(14) 0.0010(10) -0.0079(14) 0.0049(13)
C122 0.0573(16) 0.0161(11) 0.0292(13) 0.0012(9) -0.0044(11) 0.0008(11)
N12 0.0866(19) 0.0152(10) 0.0239(10) 0.0008(8) 0.0062(11) -0.0030(11)
N21 0.0209(8) 0.0136(8) 0.0104(7) -0.0006(6) 0.0007(6) 0.0037(6)
C211 0.0213(10) 0.0145(9) 0.0105(9) -0.0006(7) 0.0022(7) 0.0050(8)
C212 0.0241(10) 0.0174(10) 0.0090(8) -0.0007(7) 0.0017(7) 0.0051(8)
C213 0.0254(10) 0.0179(10) 0.0091(9) 0.0010(7) 0.0012(8) 0.0053(8)
C214 0.0247(10) 0.0189(10) 0.0145(9) -0.0011(8) 0.0003(8) 0.0092(8)
C215 0.0242(10) 0.0171(10) 0.0092(9) -0.0018(7) 0.0002(7) 0.0074(8)
C216 0.0242(10) 0.0243(11) 0.0100(9) 0.0011(8) -0.0021(8) 0.0102(8)
C217 0.0181(9) 0.0153(10) 0.0119(9) 0.0015(7) -0.0003(7) 0.0001(7)
C218 0.0148(9) 0.0130(9) 0.0104(8) 0.0016(7) 0.0011(7) -0.0028(7)
C219 0.0163(9) 0.0157(10) 0.0114(9) 0.0033(7) 0.0006(7) 0.0024(7)
C220 0.0199(9) 0.0112(9) 0.0119(9) 0.0003(7) 0.0021(7) 0.0015(7)
C221 0.0165(9) 0.0099(9) 0.0117(9) 0.0006(7) 0.0016(7) -0.0009(7)
C222 0.0167(9) 0.0123(9) 0.0096(8) -0.0022(7) 0.0012(7) -0.0011(7)
N22 0.0171(8) 0.0091(7) 0.0091(7) 0.0008(6) 0.0013(6) -0.0007(6)
N31 0.0229(8) 0.0137(8) 0.0099(7) -0.0002(6) 0.0021(6) 0.0031(6)
C311 0.0224(10) 0.0152(10) 0.0114(9) -0.0002(7) 0.0023(7) 0.0014(8)
C312 0.0267(10) 0.0141(10) 0.0122(9) 0.0014(7) 0.0036(8) 0.0012(8)
C313 0.0220(10) 0.0145(10) 0.0138(9) -0.0014(7) 0.0005(7) 0.0024(8)
C314 0.0262(10) 0.0154(10) 0.0120(9) -0.0018(7) 0.0048(8) 0.0046(8)
C315 0.0279(11) 0.0162(10) 0.0113(9) 0.0029(7) 0.0049(8) 0.0057(8)
C316 0.0260(10) 0.0129(10) 0.0170(10) 0.0011(7) 0.0011(8) 0.0012(8)
Al2 0.0141(3) 0.0128(3) 0.0076(2) 0.0002(2) -0.00130(19) -0.0001(2)
Cl3 0.0178(2) 0.0193(2) 0.0156(2) 0.00258(17) 0.00540(17) 0.00179(17)
Cl4 0.0161(2) 0.0203(2) 0.0311(3) 0.00483(19) 0.00704(19) 0.00075(18)
N41 0.0167(8) 0.0156(8) 0.0109(7) 0.0011(6) -0.0027(6) -0.0010(6)
C411 0.0199(10) 0.0171(10) 0.0193(10) 0.0013(8) -0.0044(8) -0.0012(8)
C412 0.0234(11) 0.0184(11) 0.0245(11) 0.0004(8) -0.0036(8) -0.0038(8)
C413 0.0263(11) 0.0161(10) 0.0186(10) 0.0018(8) 0.0034(8) 0.0000(8)
C414 0.0204(10) 0.0187(10) 0.0186(10) 0.0022(8) -0.0012(8) 0.0023(8)
C415 0.0179(9) 0.0181(10) 0.0159(9) 0.0009(8) 0.0002(7) 0.0003(8)
C416 0.0268(11) 0.0168(11) 0.0257(11) 0.0019(8) 0.0008(9) -0.0031(8)
C417 0.0282(11) 0.0162(10) 0.0216(10) 0.0016(8) 0.0044(8) -0.0008(8)
C418 0.0292(11) 0.0168(11) 0.0203(10) 0.0021(8) 0.0082(8) 0.0002(8)
C419 0.0278(12) 0.0235(12) 0.0526(16) 0.0112(11) 0.0053(11) 0.0027(10)
C420 0.0275(12) 0.0215(12) 0.0536(16) 0.0081(11) 0.0076(11) -0.0012(9)
C421 0.0290(12) 0.0210(12) 0.0431(14) 0.0072(10) 0.0096(10) 0.0040(9)
C422 0.0270(11) 0.0198(11) 0.0320(12) 0.0049(9) 0.0054(9) 0.0002(9)
N42 0.0327(11) 0.0179(10) 0.0439(12) 0.0078(8) 0.0153(9) 0.0030(8)
N51 0.0175(8) 0.0149(8) 0.0102(7) 0.0002(6) 0.0007(6) -0.0003(6)
C511 0.0195(9) 0.0172(10) 0.0115(9) 0.0011(7) 0.0023(7) -0.0012(8)
C512 0.0218(10) 0.0173(10) 0.0131(9) 0.0022(7) 0.0013(7) -0.0009(8)
C513 0.0184(9) 0.0157(10) 0.0176(9) 0.0015(8) -0.0014(7) -0.0019(8)
C514 0.0222(10) 0.0180(10) 0.0171(10) -0.0013(8) 0.0031(8) 0.0015(8)
C515 0.0208(10) 0.0180(10) 0.0112(9) 0.0005(7) 0.0018(7) 0.0007(8)
C516 0.0213(10) 0.0173(10) 0.0210(10) 0.0004(8) 0.0013(8) 0.0020(8)
C517 0.0241(11) 0.0152(10) 0.0237(11) 0.0015(8) 0.0023(8) 0.0015(8)
C518 0.0222(10) 0.0157(10) 0.0224(10) 0.0016(8) 0.0011(8) -0.0018(8)
C519 0.0272(11) 0.0195(11) 0.0237(11) 0.0021(8) 0.0053(9) -0.0001(9)
C520 0.0330(12) 0.0190(11) 0.0245(11) 0.0063(9) 0.0063(9) -0.0007(9)
C521 0.0372(13) 0.0157(11) 0.0267(11) 0.0028(9) 0.0073(10) 0.0000(9)
C522 0.0339(12) 0.0195(11) 0.0216(11) 0.0044(8) 0.0051(9) 0.0004(9)
N52 0.0306(10) 0.0166(9) 0.0273(10) 0.0060(7) 0.0040(8) -0.0018(7)
N61 0.0270(9) 0.0139(8) 0.0103(8) 0.0022(6) -0.0067(7) -0.0028(7)
C611 0.0428(13) 0.0151(10) 0.0126(10) 0.0001(8) 0.0036(9) -0.0104(9)
C612 0.076(2) 0.0319(14) 0.0115(10) -0.0050(9) 0.0062(12) -0.0341(14)
C613 0.074(2) 0.0584(19) 0.0142(12) 0.0186(13) -0.0226(13) -0.0486(17)
C614 0.0470(16) 0.0437(16) 0.0320(14) 0.0242(13) -0.0279(12) -0.0256(13)
C615 0.0283(12) 0.0224(11) 0.0273(12) 0.0096(9) -0.0151(9) -0.0070(9)
C66A 0.0179(18) 0.027(2) 0.013(2) -0.0001(15) -0.0030(15) 0.0033(16)
C67A 0.0194(17) 0.023(2) 0.016(2) -0.0005(15) -0.0036(15) 0.0060(15)
C66B 0.015(3) 0.018(3) 0.008(3) -0.0013(19) -0.004(2) 0.002(2)
C67B 0.016(2) 0.021(3) 0.012(3) -0.002(2) 0.001(2) 0.005(2)
C618 0.062(2) 0.095(3) 0.0148(13) 0.0206(15) -0.0197(13) -0.056(2)
C619 0.0495(17) 0.0478(17) 0.0367(16) 0.0294(14) -0.0286(13) -0.0241(14)
C620 0.0284(11) 0.0200(11) 0.0243(11) 0.0066(9) -0.0081(9) -0.0022(9)
C621 0.0362(13) 0.0337(13) 0.0158(10) -0.0109(9) 0.0127(9) -0.0149(10)
C622 0.075(2) 0.087(2) 0.0128(12) -0.0224(14) 0.0180(13) -0.060(2)
N62 0.0223(8) 0.0171(8) 0.0080(7) -0.0002(6) 0.0006(6) -0.0035(7)
N71 0.0329(11) 0.0389(12) 0.0348(11) -0.0054(9) 0.0127(9) 0.0080(9)
C711 0.0378(14) 0.0308(13) 0.0383(14) -0.0027(11) 0.0171(11) -0.0026(11)
C712 0.0264(12) 0.0358(14) 0.0319(12) 0.0007(10) 0.0079(10) 0.0021(10)
C713 0.0305(12) 0.0289(12) 0.0181(10) 0.0054(9) 0.0078(9) 0.0050(9)
C714 0.0345(13) 0.0360(14) 0.0232(11) -0.0058(10) 0.0052(9) -0.0002(10)
C715 0.0272(12) 0.0521(16) 0.0292(13) -0.0061(11) 0.0065(10) 0.0079(11)
C716 0.0270(11) 0.0317(13) 0.0228(11) 0.0037(9) 0.0013(9) 0.0016(10)
C717 0.0296(12) 0.0290(12) 0.0246(11) 0.0060(9) 0.0054(9) 0.0000(10)
C718 0.0326(12) 0.0253(12) 0.0164(10) 0.0025(8) 0.0054(9) 0.0021(9)
C719 0.0382(13) 0.0195(11) 0.0286(12) -0.0061(9) 0.0085(10) -0.0048(10)
C720 0.0291(12) 0.0301(13) 0.0287(12) -0.0074(10) 0.0056(9) -0.0044(10)
C721 0.0363(13) 0.0222(12) 0.0246(11) -0.0045(9) 0.0063(9) -0.0073(9)
C722 0.0290(12) 0.0280(12) 0.0212(11) 0.0029(9) 0.0040(9) -0.0035(9)
N72 0.0354(11) 0.0243(10) 0.0240(9) -0.0061(8) 0.0078(8) -0.0002(8)
N81 0.0474(16) 0.0481(17) 0.094(2) 0.0039(16) -0.0291(17) -0.0162(13)
C811 0.056(2) 0.047(2) 0.088(3) 0.030(2) -0.044(2) -0.0277(17)
C812 0.0468(18) 0.051(2) 0.067(2) 0.0239(17) -0.0315(17) -0.0250(15)
C813 0.0338(15) 0.0527(19) 0.069(2) 0.0181(17) -0.0185(15) -0.0165(14)
C814 0.0456(18) 0.0434(19) 0.085(3) 0.0173(18) -0.0065(17) -0.0247(15)
C815 0.0508(19) 0.056(2) 0.084(3) 0.0096(19) -0.0079(18) -0.0242(17)
C816 0.0406(17) 0.067(2) 0.066(2) 0.0303(18) -0.0126(15) -0.0248(16)
Al3 0.0262(3) 0.0249(3) 0.0291(4) -0.0044(3) 0.0048(3) -0.0013(3)
Cl5 0.0270(3) 0.0521(4) 0.0693(5) -0.0100(4) 0.0038(3) -0.0068(3)
Cl6 0.0552(4) 0.0328(3) 0.0289(3) -0.0073(2) 0.0138(3) -0.0111(3)
Cl7 0.0470(4) 0.0279(3) 0.0412(3) -0.0078(2) 0.0128(3) 0.0032(3)
Cl8 0.0313(3) 0.0330(3) 0.0376(3) 0.0067(2) 0.0055(2) -0.0009(2)
Al4 0.0206(3) 0.0196(3) 0.0243(3) -0.0002(2) -0.0005(2) 0.0015(2)
Cl9 0.0334(3) 0.0261(3) 0.0321(3) 0.0014(2) 0.0066(2) 0.0106(2)
Cl10 0.0391(3) 0.0258(3) 0.0457(3) 0.0017(2) 0.0106(3) -0.0068(2)
Cl11 0.0256(3) 0.0262(3) 0.0294(3) -0.0001(2) 0.0056(2) 0.0026(2)
Cl12 0.0318(3) 0.0438(4) 0.0352(3) -0.0033(3) -0.0108(2) 0.0010(3)

loop_
_atom_type_symbol
_atom_type_description
_atom_type_scat_dispersion_real
_atom_type_scat_dispersion_imag
_atom_type_scat_source
C C 0.0181 0.0091 'International Tables Vol C Tables 4.2.6.8 and 6.1.1.4'
H H 0.0000 0.0000 'International Tables Vol C Tables 4.2.6.8 and 6.1.1.4'
N N 0.0311 0.0180 'International Tables Vol C Tables 4.2.6.8 and 6.1.1.4'
Al Al 0.2130 0.2455 'International Tables Vol C Tables 4.2.6.8 and 6.1.1.4'
Cl Cl 0.3639 0.7018 'International Tables Vol C Tables 4.2.6.8 and 6.1.1.4'

loop_
_geom_angle_atom_site_label_1
_geom_angle_atom_site_label_2
_geom_angle_atom_site_label_3
_geom_angle
_geom_angle_site_symmetry_1
_geom_angle_site_symmetry_3
_geom_angle_publ_flag
Cl1 Al1 Cl2 176.75(3) . . ?
N11 Al1 Cl1 91.41(5) . . ?
N11 Al1 Cl2 91.54(5) . . ?
N21 Al1 Cl1 89.05(5) . . ?
N21 Al1 Cl2 89.63(5) . . ?
N21 Al1 N11 88.99(6) . . ?
N21 Al1 N22 176.96(7) . 4_565 ?
N21 Al1 N31 93.16(7) . . ?
N22 Al1 Cl1 91.31(5) 4_565 . ?
N22 Al1 Cl2 90.16(5) 4_565 . ?
N22 Al1 N11 87.99(6) 4_565 . ?
N22 Al1 N31 89.87(6) 4_565 . ?
N31 Al1 Cl1 88.31(5) . . ?
N31 Al1 Cl2 88.79(5) . . ?
N31 Al1 N11 177.83(7) . . ?
C111 N11 Al1 121.35(13) . . ?
C115 N11 Al1 121.55(13) . . ?
C115 N11 C111 116.87(17) . . ?
N11 C111 H111 118.4 . . ?
N11 C111 C112 123.13(18) . . ?
C112 C111 H111 118.4 . . ?
C111 C112 H112 120.0 . . ?
C111 C112 C113 119.96(19) . . ?
C113 C112 H112 120.0 . . ?
C112 C113 C116 123.0(2) . . ?
C114 C113 C112 116.85(19) . . ?
C114 C113 C116 120.09(19) . . ?
C113 C114 H114 119.9 . . ?
C115 C114 C113 120.11(19) . . ?
C115 C114 H114 119.9 . . ?
N11 C115 C114 122.89(19) . . ?
N11 C115 H115 118.6 . . ?
C114 C115 H115 118.6 . . ?
C113 C116 H116 117.6 . . ?
C117 C116 C113 124.8(2) . . ?
C117 C116 H116 117.6 . . ?
C116 C117 H117 117.0 . . ?
C116 C117 C118 126.0(2) . . ?
C118 C117 H117 117.0 . . ?
C119 C118 C117 120.1(2) . . ?
C119 C118 C122 116.6(2) . . ?
C122 C118 C117 123.2(2) . . ?
C118 C119 H119 120.2 . . ?
C120 C119 C118 119.6(3) . . ?
C120 C119 H119 120.2 . . ?
C119 C120 H120 117.9 . . ?
N12 C120 C119 124.3(3) . . ?
N12 C120 H120 117.9 . . ?
C122 C121 H121 118.0 . . ?
N12 C121 H121 118.0 . . ?
N12 C121 C122 124.0(3) . . ?
C118 C122 H122 120.3 . . ?
C121 C122 C118 119.3(3) . . ?
C121 C122 H122 120.3 . . ?
C120 N12 C121 116.1(2) . . ?
C211 N21 Al1 119.70(13) . . ?
C215 N21 Al1 123.14(13) . . ?
C215 N21 C211 116.87(16) . . ?
N21 C211 H211 118.3 . . ?
N21 C211 C212 123.35(18) . . ?
C212 C211 H211 118.3 . . ?
C211 C212 H212 120.1 . . ?
C211 C212 C213 119.88(18) . . ?
C213 C212 H212 120.1 . . ?
C212 C213 C214 116.68(17) . . ?
C212 C213 C216 122.39(18) . . ?
C214 C213 C216 120.88(18) . . ?
C213 C214 H214 119.9 . . ?
C215 C214 C213 120.17(19) . . ?
C215 C214 H214 119.9 . . ?
N21 C215 C214 123.03(18) . . ?
N21 C215 H215 118.5 . . ?
C214 C215 H215 118.5 . . ?
C213 C216 H216 118.4 . . ?
C217 C216 C213 123.27(18) . . ?
C217 C216 H216 118.4 . . ?
C216 C217 H217 116.6 . . ?
C216 C217 C218 126.82(18) . . ?
C218 C217 H217 116.6 . . ?
C219 C218 C217 118.66(17) . . ?
C222 C218 C217 124.08(17) . . ?
C222 C218 C219 117.25(16) . . ?
C218 C219 H219 120.1 . . ?
C220 C219 C218 119.89(17) . . ?
C220 C219 H219 120.1 . . ?
C219 C220 H220 118.6 . . ?
N22 C220 C219 122.81(18) . . ?
N22 C220 H220 118.6 . . ?
C222 C221 H221 118.5 . . ?
N22 C221 H221 118.5 . . ?
N22 C221 C222 122.91(17) . . ?
C218 C222 H222 120.1 . . ?
C221 C222 C218 119.78(17) . . ?
C221 C222 H222 120.1 . . ?
C220 N22 Al1 121.30(12) . 4_666 ?
C221 N22 Al1 121.38(12) . 4_666 ?
C221 N22 C220 117.26(15) . . ?
C311 N31 Al1 122.55(13) . . ?
C311 N31 C315 117.17(17) . . ?
C315 N31 Al1 120.27(13) . . ?
N31 C311 H311 118.6 . . ?
N31 C311 C312 122.82(18) . . ?
C312 C311 H311 118.6 . . ?
C311 C312 H312 120.1 . . ?
C311 C312 C313 119.86(19) . . ?
C313 C312 H312 120.1 . . ?
C312 C313 C316 119.51(19) . . ?
C314 C313 C312 117.18(18) . . ?
C314 C313 C316 123.29(18) . . ?
C313 C314 H314 120.1 . . ?
C315 C314 C313 119.83(18) . . ?
C315 C314 H314 120.1 . . ?
N31 C315 C314 123.05(19) . . ?
N31 C315 H315 118.5 . . ?
C314 C315 H315 118.5 . . ?
C313 C316 H316 117.3 . . ?
C316 C316 C313 125.4(3) 3_656 . ?
C316 C316 H316 117.3 3_656 . ?
Cl3 Al2 Cl4 178.44(3) . . ?
N41 Al2 Cl3 90.47(5) . . ?
N41 Al2 Cl4 90.91(5) . . ?
N51 Al2 Cl3 88.68(5) . . ?
N51 Al2 Cl4 89.97(5) . . ?
N51 Al2 N41 177.23(7) . . ?
N61 Al2 Cl3 91.84(6) . . ?
N61 Al2 Cl4 88.89(6) . . ?
N61 Al2 N41 89.58(7) . . ?
N61 Al2 N51 87.82(7) . . ?
N62 Al2 Cl3 89.89(5) 4_565 . ?
N62 Al2 Cl4 89.39(5) 4_565 . ?
N62 Al2 N41 90.06(7) 4_565 . ?
N62 Al2 N51 92.57(7) 4_565 . ?
N62 Al2 N61 178.24(8) 4_565 . ?
C411 N41 Al2 120.48(13) . . ?
C411 N41 C415 116.87(17) . . ?
C415 N41 Al2 122.63(13) . . ?
N41 C411 H411 118.4 . . ?
N41 C411 C412 123.15(19) . . ?
C412 C411 H411 118.4 . . ?
C411 C412 H412 119.9 . . ?
C411 C412 C413 120.18(19) . . ?
C413 C412 H412 119.9 . . ?
C412 C413 C416 118.80(19) . . ?
C414 C413 C412 116.67(19) . . ?
C414 C413 C416 124.51(19) . . ?
C413 C414 H414 120.1 . . ?
C415 C414 C413 119.88(19) . . ?
C415 C414 H414 120.1 . . ?
N41 C415 C414 123.23(19) . . ?
N41 C415 H415 118.4 . . ?
C414 C415 H415 118.4 . . ?
C413 C416 H416 116.6 . . ?
C417 C416 C413 126.9(2) . . ?
C417 C416 H416 116.6 . . ?
C416 C417 H417 117.6 . . ?
C416 C417 C418 124.8(2) . . ?
C418 C417 H417 117.6 . . ?
C419 C418 C417 123.4(2) . . ?
C422 C418 C417 120.4(2) . . ?
C422 C418 C419 116.2(2) . . ?
C418 C419 H419 120.1 . . ?
C420 C419 C418 119.8(2) . . ?
C420 C419 H419 120.1 . . ?
C419 C420 H420 117.8 . . ?
N42 C420 C419 124.3(2) . . ?
N42 C420 H420 117.8 . . ?
C422 C421 H421 117.6 . . ?
N42 C421 H421 117.6 . . ?
N42 C421 C422 124.8(2) . . ?
C418 C422 H422 120.2 . . ?
C421 C422 C418 119.5(2) . . ?
C421 C422 H422 120.2 . . ?
C421 N42 C420 115.3(2) . . ?
C511 N51 Al2 119.91(13) . . ?
C515 N51 Al2 122.74(13) . . ?
C515 N51 C511 117.14(17) . . ?
N51 C511 H511 118.4 . . ?
N51 C511 C512 123.10(19) . . ?
C512 C511 H511 118.4 . . ?
C511 C512 H512 120.0 . . ?
C511 C512 C513 120.04(18) . . ?
C513 C512 H512 120.0 . . ?
C512 C513 C514 116.80(19) . . ?
C512 C513 C516 123.52(18) . . ?
C514 C513 C516 119.64(19) . . ?
C513 C514 H514 120.0 . . ?
C515 C514 C513 119.91(19) . . ?
C515 C514 H514 120.0 . . ?
N51 C515 C514 122.92(18) . . ?
N51 C515 H515 118.5 . . ?
C514 C515 H515 118.5 . . ?
C513 C516 H516 117.7 . . ?
C517 C516 C513 124.6(2) . . ?
C517 C516 H516 117.7 . . ?
C516 C517 H517 117.3 . . ?
C516 C517 C518 125.4(2) . . ?
C518 C517 H517 117.3 . . ?
C519 C518 C517 119.0(2) . . ?
C522 C518 C517 124.0(2) . . ?
C522 C518 C519 116.9(2) . . ?
C518 C519 H519 120.5 . . ?
C520 C519 C518 119.0(2) . . ?
C520 C519 H519 120.5 . . ?
C519 C520 H520 117.7 . . ?
N52 C520 C519 124.5(2) . . ?
N52 C520 H520 117.7 . . ?
C522 C521 H521 118.0 . . ?
N52 C521 H521 118.0 . . ?
N52 C521 C522 124.1(2) . . ?
C518 C522 H522 120.2 . . ?
C521 C522 C518 119.5(2) . . ?
C521 C522 H522 120.2 . . ?
C520 N52 C521 115.94(19) . . ?
C611 N61 Al2 121.83(14) . . ?
C611 N61 C615 117.84(18) . . ?
C615 N61 Al2 120.30(16) . . ?
N61 C611 H61B 118.9 . . ?
N61 C611 C612 122.1(2) . . ?
C612 C611 H61B 118.9 . . ?
C611 C612 H61C 119.9 . . ?
C611 C612 C613 120.3(3) . . ?
C613 C612 H61C 119.9 . . ?
C612 C613 C614 116.8(2) . . ?
C612 C613 C66A 137.3(3) . . ?
C612 C613 C66B 102.2(3) . . ?
C614 C613 C66A 105.9(3) . . ?
C614 C613 C66B 141.0(3) . . ?
C613 C614 H61D 119.7 . . ?
C615 C614 C613 120.5(3) . . ?
C615 C614 H61D 119.7 . . ?
N61 C615 C614 122.4(3) . . ?
N61 C615 H61E 118.8 . . ?
C614 C615 H61E 118.8 . . ?
C613 C66A H66A 119.8 . . ?
C67A C66A C613 120.4(4) . . ?
C67A C66A H66A 119.8 . . ?
C66A C67A H67A 122.8 . . ?
C66A C67A C618 114.4(4) . . ?
C618 C67A H67A 122.8 . . ?
C613 C66B H66B 125.5 . . ?
C67B C66B C613 109.0(5) . . ?
C67B C66B H66B 125.5 . . ?
C66B C67B H67B 123.5 . . ?
C66B C67B C618 112.9(5) . . ?
C618 C67B H67B 123.5 . . ?
C619 C618 C67A 109.5(4) . . ?
C619 C618 C67B 147.3(4) . . ?
C619 C618 C622 116.7(2) . . ?
C622 C618 C67A 133.8(3) . . ?
C622 C618 C67B 96.0(4) . . ?
C618 C619 H61A 119.9 . . ?
C618 C619 C620 120.2(3) . . ?
C620 C619 H61A 119.9 . . ?
C619 C620 H62A 118.5 . . ?
N62 C620 C619 123.0(3) . . ?
N62 C620 H62A 118.5 . . ?
C622 C621 H62B 119.4 . . ?
N62 C621 H62B 119.4 . . ?
N62 C621 C622 121.1(3) . . ?
C618 C622 C621 121.5(3) . . ?
C618 C622 H62C 119.3 . . ?
C621 C622 H62C 119.3 . . ?
C620 N62 Al2 122.35(14) . 4_666 ?
C621 N62 Al2 119.84(15) . 4_666 ?
C621 N62 C620 117.55(19) . . ?
C715 N71 C711 116.3(2) . . ?
N71 C711 H711 118.2 . . ?
N71 C711 C712 123.6(2) . . ?
C712 C711 H711 118.2 . . ?
C711 C712 H712 120.0 . . ?
C711 C712 C713 120.1(2) . . ?
C713 C712 H712 120.0 . . ?
C712 C713 C714 116.7(2) . . ?
C712 C713 C716 118.2(2) . . ?
C714 C713 C716 125.1(2) . . ?
C713 C714 H714 120.4 . . ?
C715 C714 C713 119.2(2) . . ?
C715 C714 H714 120.4 . . ?
N71 C715 C714 124.0(2) . . ?
N71 C715 H715 118.0 . . ?
C714 C715 H715 118.0 . . ?
C713 C716 H716 116.4 . . ?
C717 C716 C713 127.1(2) . . ?
C717 C716 H716 116.4 . . ?
C716 C717 H717 118.1 . . ?
C716 C717 C718 123.9(2) . . ?
C718 C717 H717 118.1 . . ?
C719 C718 C717 123.7(2) . . ?
C722 C718 C717 120.3(2) . . ?
C722 C718 C719 116.1(2) . . ?
C718 C719 H719 120.2 . . ?
C720 C719 C718 119.6(2) . . ?
C720 C719 H719 120.2 . . ?
C719 C720 H720 117.7 . . ?
N72 C720 C719 124.5(2) . . ?
N72 C720 H720 117.7 . . ?
C722 C721 H721 117.9 . . ?
N72 C721 H721 117.9 . . ?
N72 C721 C722 124.3(2) . . ?
C718 C722 H722 119.9 . . ?
C721 C722 C718 120.1(2) . . ?
C721 C722 H722 119.9 . . ?
C721 N72 C720 115.4(2) . . ?
C811 N81 C815 116.0(4) . . ?
N81 C811 H811 117.7 . . ?
N81 C811 C812 124.6(3) . . ?
C812 C811 H811 117.7 . . ?
C811 C812 H812 120.5 . . ?
C811 C812 C813 119.1(4) . . ?
C813 C812 H812 120.5 . . ?
C812 C813 C814 116.7(4) . . ?
C812 C813 C816 117.8(3) . . ?
C814 C813 C816 125.5(3) . . ?
C813 C814 H814 120.0 . . ?
C815 C814 C813 120.1(3) . . ?
C815 C814 H814 120.0 . . ?
N81 C815 C814 123.5(4) . . ?
N81 C815 H815 118.3 . . ?
C814 C815 H815 118.3 . . ?
C813 C816 H816 117.2 . . ?
C816 C816 C813 125.6(5) 3_566 . ?
C816 C816 H816 117.2 3_566 . ?
Cl5 Al3 Cl6 109.00(4) . . ?
Cl5 Al3 Cl7 110.51(4) . . ?
Cl5 Al3 Cl8 110.79(4) . . ?
Cl7 Al3 Cl6 108.09(4) . . ?
Cl7 Al3 Cl8 110.99(4) . . ?
Cl8 Al3 Cl6 107.35(4) . . ?
Cl10 Al4 Cl9 110.66(4) . . ?
Cl10 Al4 Cl11 109.21(4) . . ?
Cl10 Al4 Cl12 109.75(4) . . ?
Cl11 Al4 Cl9 107.54(3) . . ?
Cl12 Al4 Cl9 109.43(4) . . ?
Cl12 Al4 Cl11 110.22(4) . . ?

loop_
_geom_bond_atom_site_label_1
_geom_bond_atom_site_label_2
_geom_bond_distance
_geom_bond_site_symmetry_2
_geom_bond_publ_flag
Al1 Cl1 2.2607(7) . ?
Al1 Cl2 2.2779(7) . ?
Al1 N11 2.0530(17) . ?
Al1 N21 2.0488(16) . ?
Al1 N22 2.0508(16) 4_565 ?
Al1 N31 2.0526(17) . ?
N11 C111 1.355(3) . ?
N11 C115 1.349(3) . ?
C111 H111 0.9500 . ?
C111 C112 1.367(3) . ?
C112 H112 0.9500 . ?
C112 C113 1.394(3) . ?
C113 C114 1.393(3) . ?
C113 C116 1.462(3) . ?
C114 H114 0.9500 . ?
C114 C115 1.373(3) . ?
C115 H115 0.9500 . ?
C116 H116 0.9500 . ?
C116 C117 1.333(3) . ?
C117 H117 0.9500 . ?
C117 C118 1.460(3) . ?
C118 C119 1.387(4) . ?
C118 C122 1.395(4) . ?
C119 H119 0.9500 . ?
C119 C120 1.385(4) . ?
C120 H120 0.9500 . ?
C120 N12 1.326(4) . ?
C121 H121 0.9500 . ?
C121 C122 1.385(4) . ?
C121 N12 1.338(4) . ?
C122 H122 0.9500 . ?
N21 C211 1.354(2) . ?
N21 C215 1.350(3) . ?
C211 H211 0.9500 . ?
C211 C212 1.374(3) . ?
C212 H212 0.9500 . ?
C212 C213 1.399(3) . ?
C213 C214 1.400(3) . ?
C213 C216 1.468(3) . ?
C214 H214 0.9500 . ?
C214 C215 1.376(3) . ?
C215 H215 0.9500 . ?
C216 H216 0.9500 . ?
C216 C217 1.334(3) . ?
C217 H217 0.9500 . ?
C217 C218 1.461(3) . ?
C218 C219 1.398(3) . ?
C218 C222 1.392(3) . ?
C219 H219 0.9500 . ?
C219 C220 1.379(3) . ?
C220 H220 0.9500 . ?
C220 N22 1.353(2) . ?
C221 H221 0.9500 . ?
C221 C222 1.383(3) . ?
C221 N22 1.352(2) . ?
C222 H222 0.9500 . ?
N22 Al1 2.0508(16) 4_666 ?
N31 C311 1.348(3) . ?
N31 C315 1.355(2) . ?
C311 H311 0.9500 . ?
C311 C312 1.379(3) . ?
C312 H312 0.9500 . ?
C312 C313 1.395(3) . ?
C313 C314 1.395(3) . ?
C313 C316 1.462(3) . ?
C314 H314 0.9500 . ?
C314 C315 1.372(3) . ?
C315 H315 0.9500 . ?
C316 C316 1.333(4) 3_656 ?
C316 H316 0.9500 . ?
Al2 Cl3 2.2491(7) . ?
Al2 Cl4 2.2692(7) . ?
Al2 N41 2.0787(17) . ?
Al2 N51 2.0744(17) . ?
Al2 N61 2.0592(16) . ?
Al2 N62 2.0359(16) 4_565 ?
N41 C411 1.343(3) . ?
N41 C415 1.355(3) . ?
C411 H411 0.9500 . ?
C411 C412 1.380(3) . ?
C412 H412 0.9500 . ?
C412 C413 1.397(3) . ?
C413 C414 1.396(3) . ?
C413 C416 1.466(3) . ?
C414 H414 0.9500 . ?
C414 C415 1.379(3) . ?
C415 H415 0.9500 . ?
C416 H416 0.9500 . ?
C416 C417 1.334(3) . ?
C417 H417 0.9500 . ?
C417 C418 1.470(3) . ?
C418 C419 1.393(3) . ?
C418 C422 1.388(3) . ?
C419 H419 0.9500 . ?
C419 C420 1.384(3) . ?
C420 H420 0.9500 . ?
C420 N42 1.335(3) . ?
C421 H421 0.9500 . ?
C421 C422 1.385(3) . ?
C421 N42 1.333(3) . ?
C422 H422 0.9500 . ?
N51 C511 1.358(2) . ?
N51 C515 1.350(3) . ?
C511 H511 0.9500 . ?
C511 C512 1.374(3) . ?
C512 H512 0.9500 . ?
C512 C513 1.398(3) . ?
C513 C514 1.406(3) . ?
C513 C516 1.467(3) . ?
C514 H514 0.9500 . ?
C514 C515 1.380(3) . ?
C515 H515 0.9500 . ?
C516 H516 0.9500 . ?
C516 C517 1.345(3) . ?
C517 H517 0.9500 . ?
C517 C518 1.468(3) . ?
C518 C519 1.396(3) . ?
C518 C522 1.393(3) . ?
C519 H519 0.9500 . ?
C519 C520 1.384(3) . ?
C520 H520 0.9500 . ?
C520 N52 1.337(3) . ?
C521 H521 0.9500 . ?
C521 C522 1.385(3) . ?
C521 N52 1.338(3) . ?
C522 H522 0.9500 . ?
N61 C611 1.348(3) . ?
N61 C615 1.353(3) . ?
C611 H61B 0.9500 . ?
C611 C612 1.387(3) . ?
C612 H61C 0.9500 . ?
C612 C613 1.387(5) . ?
C613 C614 1.397(5) . ?
C613 C66A 1.488(4) . ?
C613 C66B 1.572(6) . ?
C614 H61D 0.9500 . ?
C614 C615 1.368(3) . ?
C615 H61E 0.9500 . ?
C66A H66A 0.9500 . ?
C66A C67A 1.316(5) . ?
C67A H67A 0.9500 . ?
C67A C618 1.533(5) . ?
C66B H66B 0.9500 . ?
C66B C67B 1.327(8) . ?
C67B H67B 0.9500 . ?
C67B C618 1.551(6) . ?
C618 C619 1.371(5) . ?
C618 C622 1.379(6) . ?
C619 H61A 0.9500 . ?
C619 C620 1.380(3) . ?
C620 H62A 0.9500 . ?
C620 N62 1.349(3) . ?
C621 H62B 0.9500 . ?
C621 C622 1.390(4) . ?
C621 N62 1.342(3) . ?
C622 H62C 0.9500 . ?
N62 Al2 2.0359(16) 4_666 ?
N71 C711 1.341(3) . ?
N71 C715 1.331(4) . ?
C711 H711 0.9500 . ?
C711 C712 1.377(4) . ?
C712 H712 0.9500 . ?
C712 C713 1.384(4) . ?
C713 C714 1.397(3) . ?
C713 C716 1.472(3) . ?
C714 H714 0.9500 . ?
C714 C715 1.385(4) . ?
C715 H715 0.9500 . ?
C716 H716 0.9500 . ?
C716 C717 1.324(3) . ?
C717 H717 0.9500 . ?
C717 C718 1.473(3) . ?
C718 C719 1.394(3) . ?
C718 C722 1.390(3) . ?
C719 H719 0.9500 . ?
C719 C720 1.379(3) . ?
C720 H720 0.9500 . ?
C720 N72 1.343(3) . ?
C721 H721 0.9500 . ?
C721 C722 1.382(3) . ?
C721 N72 1.329(3) . ?
C722 H722 0.9500 . ?
N81 C811 1.338(6) . ?
N81 C815 1.346(5) . ?
C811 H811 0.9500 . ?
C811 C812 1.380(6) . ?
C812 H812 0.9500 . ?
C812 C813 1.391(5) . ?
C813 C814 1.399(5) . ?
C813 C816 1.473(6) . ?
C814 H814 0.9500 . ?
C814 C815 1.373(6) . ?
C815 H815 0.9500 . ?
C816 C816 1.328(7) 3_566 ?
C816 H816 0.9500 . ?
Al3 Cl5 2.1223(9) . ?
Al3 Cl6 2.1449(9) . ?
Al3 Cl7 2.1275(9) . ?
Al3 Cl8 2.1302(9) . ?
Al4 Cl9 2.1449(8) . ?
Al4 Cl10 2.1249(9) . ?
Al4 Cl11 2.1426(8) . ?
Al4 Cl12 2.1373(8) . ?
